data_4077394
loop_
_publ_author_name
'Korobkov, Ilia'
'Gambarotta, Sandro'
'Yap, Glenn P. A.'
'Thompson, Laurence'
'Hay, P. Jeffrey'

_publ_section_title
;
 Dinuclear Trivalent and Mixed-Valence Uranium
 [(&#x2212;CH2&#x2212;)5]4-calix[4]tetrapyrrole Complexes with Short
 Intermetallic Distances
;
_journal_issue 25
_journal_name_full Organometallics
_journal_page_first 5440
_journal_paper_doi 10.1021/om010510h
_journal_volume 20
_journal_year 2001
_chemical_formula_sum 'C52 H72 Cl4 Li N4 O3 U2'
_chemical_formula_weight 1425.94
_chemical_name_systematic
; 
 ? 
;
_space_group_IT_number 14
_symmetry_cell_setting monoclinic
_symmetry_space_group_name_Hall '-P 2yn'
_symmetry_space_group_name_H-M 'P 1 21/n 1'
_atom_sites_solution_hydrogens geom
_atom_sites_solution_primary direct
_atom_sites_solution_secondary difmap
_audit_creation_method SHELXL-97
_cell_angle_alpha 90.00
_cell_angle_beta 99.415(2)
_cell_angle_gamma 90.00
_cell_formula_units_Z 4
_cell_length_a 12.115(1)
_cell_length_b 16.211(1)
_cell_length_c 27.406(2)
_cell_measurement_reflns_used 'reflections from 60 data frames'
_cell_measurement_temperature 203(2)
_cell_measurement_theta_max 28.29
_cell_measurement_theta_min 1.47
_cell_volume 5309.9(7)
_computing_cell_refinement 'Bruker SMART'
_computing_data_collection 'Bruker SMART'
_computing_data_reduction 'Bruker SHELXTL'
_computing_molecular_graphics 'Bruker SHELXTL'
_computing_publication_material 'Bruker SHELXTL'
_computing_structure_refinement 'SHELXL-97 (Sheldrick, 1997)'
_computing_structure_solution 'SHELXS-97 (Sheldrick, 1990)'
_diffrn_ambient_temperature 203(2)
_diffrn_measured_fraction_theta_full 0.917
_diffrn_measured_fraction_theta_max 0.917
_diffrn_measurement_device_type 'CCD area detector'
_diffrn_measurement_method 'phi and omega scans'
_diffrn_radiation_monochromator graphite
_diffrn_radiation_source 'fine-focus sealed tube'
_diffrn_radiation_type MoK\a
_diffrn_radiation_wavelength 0.71073
_diffrn_reflns_av_R_equivalents 0.0642
_diffrn_reflns_av_sigmaI/netI 0.0747
_diffrn_reflns_limit_h_max 15
_diffrn_reflns_limit_h_min -16
_diffrn_reflns_limit_k_max 21
_diffrn_reflns_limit_k_min 0
_diffrn_reflns_limit_l_max 36
_diffrn_reflns_limit_l_min 0
_diffrn_reflns_number 40895
_diffrn_reflns_theta_full 28.65
_diffrn_reflns_theta_max 28.65
_diffrn_reflns_theta_min 1.75
_diffrn_standards_decay_% <1
_diffrn_standards_number '50 standard frames at start and end'
_exptl_absorpt_coefficient_mu 6.338
_exptl_absorpt_correction_T_max 0.862128
_exptl_absorpt_correction_T_min 0.671663
_exptl_absorpt_correction_type multi-scan
_exptl_absorpt_process_details 'Blessing,R., Acta Cryst. (1995) A51 33-38.'
_exptl_crystal_colour 'dark green'
_exptl_crystal_density_diffrn 1.784
_exptl_crystal_density_method 'not measured'
_exptl_crystal_description block
_exptl_crystal_F_000 2764
_exptl_crystal_size_max 0.2
_exptl_crystal_size_mid 0.1
_exptl_crystal_size_min 0.1
_refine_diff_density_max 1.809
_refine_diff_density_min -2.511
_refine_diff_density_rms 0.171
_refine_ls_extinction_method none
_refine_ls_goodness_of_fit_ref 1.043
_refine_ls_hydrogen_treatment mixed
_refine_ls_matrix_type full
_refine_ls_number_parameters 568
_refine_ls_number_reflns 12527
_refine_ls_number_restraints 0
_refine_ls_restrained_S_all 1.043
_refine_ls_R_factor_all 0.0751
_refine_ls_R_factor_gt 0.0473
_refine_ls_shift/su_max 0.012
_refine_ls_shift/su_mean 0.002
_refine_ls_structure_factor_coef Fsqd
_refine_ls_weighting_details 'calc w=1/[\s^2^(Fo^2^)+(0.0800P)^2^+0.0000P] where P=(Fo^2^+2Fc^2^)/3'
_refine_ls_weighting_scheme calc
_refine_ls_wR_factor_gt 0.1147
_refine_ls_wR_factor_ref 0.1210
_reflns_number_gt 8297
_reflns_number_total 12527
_reflns_threshold_expression >2sigma(I)
_cod_data_source_file om010510h.cif
_cod_data_source_block sg348
_cod_depositor_comments
;
The following automatic conversions were performed:

'_symmetry_cell_setting' value 'Monoclinic' changed to 'monoclinic'
according to /home/saulius/struct/CIF-dictionaries/cif_core.dic
dictionary named 'cif_core.dic' version 2.4.2 from 2011-04-26.

Automatic conversion script
Id: cif_fix_values 1715 2011-07-08 13:25:40Z adriana 
;
_cod_original_cell_volume 5309.6(8)
_cod_original_sg_symbol_H-M P2(1)/n
_cod_database_code 4077394

loop_
_symmetry_equiv_pos_as_xyz
'x, y, z'
'-x+1/2, y+1/2, -z+1/2'
'-x, -y, -z'
'x-1/2, -y-1/2, z-1/2'

loop_
_atom_site_label
_atom_site_type_symbol
_atom_site_fract_x
_atom_site_fract_y
_atom_site_fract_z
_atom_site_U_iso_or_equiv
_atom_site_adp_type
_atom_site_occupancy
_atom_site_symmetry_multiplicity
_atom_site_calc_flag
_atom_site_refinement_flags
U1 U 0.93814(2) 0.932803(14) 0.286796(10) 0.03028(8) Uani 1 1 d .
U2 U 0.90000(3) 0.802103(15) 0.377971(10) 0.03624(9) Uani 1 1 d .
Li Li 0.853(4) 0.6414(18) 0.4705(12) 0.20(2) Uani 1 1 d .
Cl1 Cl 1.01746(18) 1.08283(11) 0.27805(10) 0.0600(6) Uani 1 1 d .
Cl2 Cl 0.89770(19) 0.92771(14) 0.18866(8) 0.0563(6) Uani 1 1 d .
Cl3 Cl 0.7391(2) 0.76543(15) 0.43209(9) 0.0656(7) Uani 1 1 d .
Cl4 Cl 1.0139(2) 0.68178(13) 0.43360(9) 0.0681(7) Uani 1 1 d .
N1 N 0.9897(6) 0.9536(3) 0.3828(2) 0.0422(16) Uani 1 1 d .
N2 N 1.0784(5) 0.8179(3) 0.3321(3) 0.0387(15) Uani 1 1 d .
N3 N 0.8536(4) 0.7844(3) 0.28018(19) 0.0263(11) Uani 1 1 d .
N4 N 0.7609(5) 0.9173(3) 0.3333(2) 0.0295(12) Uani 1 1 d .
C1 C 0.9063(7) 0.9679(4) 0.4120(3) 0.0408(19) Uani 1 1 d .
C2 C 0.9325(9) 0.9274(5) 0.4561(3) 0.056(2) Uani 1 1 d .
H2A H 0.8878 0.9241 0.4810 0.068 Uiso 1 1 calc R
C3 C 1.0390(9) 0.8917(5) 0.4573(3) 0.067(3) Uani 1 1 d .
H3A H 1.0789 0.8604 0.4833 0.080 Uiso 1 1 calc R
C4 C 1.0735(7) 0.9112(4) 0.4135(4) 0.051(2) Uani 1 1 d .
C5 C 1.2405(9) 0.9910(6) 0.4024(5) 0.096(4) Uani 1 1 d .
H5A H 1.2146 1.0243 0.3729 0.115 Uiso 1 1 calc R
H5B H 1.2140 1.0184 0.4302 0.115 Uiso 1 1 calc R
C6 C 1.3483(13) 0.9944(9) 0.4105(9) 0.219(12) Uani 1 1 d .
H6A H 1.3689 1.0472 0.4270 0.263 Uiso 1 1 calc R
H6B H 1.3727 0.9971 0.3782 0.263 Uiso 1 1 calc R
C7 C 1.4172(9) 0.9290(8) 0.4399(5) 0.106(5) Uani 1 1 d .
H7A H 1.4224 0.9405 0.4753 0.128 Uiso 1 1 calc R
H7B H 1.4930 0.9293 0.4318 0.128 Uiso 1 1 calc R
C8 C 1.3642(10) 0.8443(9) 0.4282(8) 0.170(9) Uani 1 1 d .
H8A H 1.3900 0.8234 0.3985 0.204 Uiso 1 1 calc R
H8B H 1.3938 0.8072 0.4555 0.204 Uiso 1 1 calc R
C9 C 1.2587(10) 0.8390(6) 0.4214(6) 0.133(7) Uani 1 1 d .
H9A H 1.2374 0.8314 0.4541 0.160 Uiso 1 1 calc R
H9B H 1.2394 0.7876 0.4031 0.160 Uiso 1 1 calc R
C10 C 1.1807(8) 0.9067(5) 0.3949(4) 0.067(3) Uani 1 1 d .
C11 C 1.1489(6) 0.8844(4) 0.3418(4) 0.049(2) Uani 1 1 d .
C12 C 1.1759(7) 0.9113(5) 0.2979(4) 0.063(3) Uani 1 1 d .
H12A H 1.2170 0.9591 0.2934 0.076 Uiso 1 1 calc R
C13 C 1.1314(6) 0.8545(4) 0.2601(4) 0.049(2) Uani 1 1 d .
H13A H 1.1387 0.8564 0.2265 0.059 Uiso 1 1 calc R
C14 C 1.0751(6) 0.7962(4) 0.2831(3) 0.0391(18) Uani 1 1 d .
C15 C 0.9931(6) 0.7001(5) 0.2136(3) 0.0392(17) Uani 1 1 d .
H15A H 0.9518 0.7484 0.1989 0.047 Uiso 1 1 calc R
H15B H 0.9432 0.6523 0.2075 0.047 Uiso 1 1 calc R
C16 C 1.0958(7) 0.6859(5) 0.1874(3) 0.053(2) Uani 1 1 d .
H16A H 1.0697 0.6715 0.1527 0.063 Uiso 1 1 calc R
H16B H 1.1387 0.7372 0.1881 0.063 Uiso 1 1 calc R
C17 C 1.1711(8) 0.6183(6) 0.2114(4) 0.067(3) Uani 1 1 d .
H17A H 1.2384 0.6154 0.1959 0.081 Uiso 1 1 calc R
H17B H 1.1323 0.5652 0.2062 0.081 Uiso 1 1 calc R
C18 C 1.2049(7) 0.6342(6) 0.2671(4) 0.067(3) Uani 1 1 d .
H18A H 1.2508 0.5882 0.2821 0.080 Uiso 1 1 calc R
H18B H 1.2503 0.6844 0.2721 0.080 Uiso 1 1 calc R
C19 C 1.1042(6) 0.6436(4) 0.2928(3) 0.047(2) Uani 1 1 d .
H19A H 1.1296 0.6561 0.3278 0.056 Uiso 1 1 calc R
H19B H 1.0632 0.5913 0.2909 0.056 Uiso 1 1 calc R
C20 C 1.0234(6) 0.7134(4) 0.2693(3) 0.0380(17) Uani 1 1 d .
C21 C 0.9177(5) 0.7140(4) 0.2905(3) 0.0289(15) Uani 1 1 d .
C22 C 0.8626(6) 0.6561(4) 0.3143(3) 0.0333(16) Uani 1 1 d .
H22A H 0.8917 0.6057 0.3276 0.040 Uiso 1 1 calc R
C23 C 0.7538(6) 0.6874(4) 0.3148(3) 0.0351(16) Uani 1 1 d .
H23A H 0.6958 0.6613 0.3278 0.042 Uiso 1 1 calc R
C24 C 0.7496(5) 0.7645(4) 0.2920(2) 0.0279(14) Uani 1 1 d .
C25 C 0.5551(6) 0.8086(5) 0.2999(3) 0.0386(17) Uani 1 1 d .
H25A H 0.5767 0.8231 0.3349 0.046 Uiso 1 1 calc R
H25B H 0.5346 0.7501 0.2980 0.046 Uiso 1 1 calc R
C26 C 0.4544(6) 0.8602(6) 0.2776(3) 0.053(2) Uani 1 1 d .
H26A H 0.3922 0.8496 0.2955 0.064 Uiso 1 1 calc R
H26B H 0.4735 0.9189 0.2810 0.064 Uiso 1 1 calc R
C27 C 0.4183(7) 0.8394(6) 0.2229(3) 0.058(2) Uani 1 1 d .
H27A H 0.3959 0.7813 0.2194 0.070 Uiso 1 1 calc R
H27B H 0.3540 0.8734 0.2090 0.070 Uiso 1 1 calc R
C28 C 0.5155(6) 0.8556(5) 0.1951(3) 0.047(2) Uani 1 1 d .
H28A H 0.4935 0.8395 0.1604 0.056 Uiso 1 1 calc R
H28B H 0.5323 0.9147 0.1960 0.056 Uiso 1 1 calc R
C29 C 0.6189(6) 0.8085(5) 0.2171(3) 0.0354(16) Uani 1 1 d .
H29A H 0.6803 0.8244 0.1997 0.043 Uiso 1 1 calc R
H29B H 0.6050 0.7495 0.2114 0.043 Uiso 1 1 calc R
C30 C 0.6558(6) 0.8229(4) 0.2727(3) 0.0307(15) Uani 1 1 d .
C31 C 0.7069(5) 0.9070(4) 0.2852(2) 0.0275(14) Uani 1 1 d .
C32 C 0.7070(5) 0.9790(4) 0.2596(3) 0.0303(15) Uani 1 1 d .
H32A H 0.6805 0.9869 0.2257 0.036 Uiso 1 1 calc R
C33 C 0.7548(5) 1.0400(4) 0.2940(3) 0.0294(15) Uani 1 1 d .
H33A H 0.7660 1.0960 0.2873 0.035 Uiso 1 1 calc R
C34 C 0.7816(6) 1.0006(4) 0.3396(2) 0.0289(14) Uani 1 1 d .
C35 C 0.7217(8) 1.0248(5) 0.4217(3) 0.049(2) Uani 1 1 d .
H35A H 0.7518 1.0299 0.4570 0.058 Uiso 1 1 calc R
H35B H 0.6842 0.9712 0.4164 0.058 Uiso 1 1 calc R
C36 C 0.6360(8) 1.0937(5) 0.4067(3) 0.055(2) Uani 1 1 d .
H36A H 0.6015 1.0862 0.3721 0.066 Uiso 1 1 calc R
H36B H 0.5769 1.0903 0.4271 0.066 Uiso 1 1 calc R
C37 C 0.6908(8) 1.1776(5) 0.4131(3) 0.055(2) Uani 1 1 d .
H37A H 0.7209 1.1866 0.4481 0.066 Uiso 1 1 calc R
H37B H 0.6349 1.2204 0.4026 0.066 Uiso 1 1 calc R
C38 C 0.7852(7) 1.1840(4) 0.3825(3) 0.045(2) Uani 1 1 d .
H38A H 0.7538 1.1805 0.3473 0.054 Uiso 1 1 calc R
H38B H 0.8222 1.2377 0.3885 0.054 Uiso 1 1 calc R
C39 C 0.8714(7) 1.1154(4) 0.3958(3) 0.0422(19) Uani 1 1 d .
H39A H 0.9100 1.1239 0.4297 0.051 Uiso 1 1 calc R
H39B H 0.9273 1.1190 0.3737 0.051 Uiso 1 1 calc R
C40 C 0.8193(6) 1.0282(4) 0.3916(3) 0.0359(16) Uani 1 1 d .
O1 O 0.8444(9) 0.6666(6) 0.5453(4) 0.150(5) Uani 1 1 d G
C41 C 0.7318(11) 0.6475(6) 0.5493(5) 0.172(10) Uani 1 1 d G
H41A H 0.6893 0.6347 0.5166 0.206 Uiso 1 1 calc R
H41B H 0.7292 0.5994 0.5707 0.206 Uiso 1 1 calc R
C42 C 0.6848(14) 0.7172(10) 0.5696(7) 0.41(3) Uani 1 1 d G
H42A H 0.6599 0.7022 0.6007 0.487 Uiso 1 1 calc R
H42B H 0.6200 0.7375 0.5466 0.487 Uiso 1 1 calc R
C43 C 0.7683(18) 0.7794(6) 0.5783(6) 0.29(2) Uani 1 1 d G
H43A H 0.7431 0.8291 0.5593 0.344 Uiso 1 1 calc R
H43B H 0.7831 0.7938 0.6135 0.344 Uiso 1 1 calc R
C44 C 0.8670(13) 0.7481(6) 0.5632(5) 0.196(12) Uani 1 1 d G
H44A H 0.9285 0.7477 0.5913 0.235 Uiso 1 1 calc R
H44B H 0.8886 0.7829 0.5372 0.235 Uiso 1 1 calc R
O2 O 0.8066(10) 0.5397(4) 0.4506(5) 0.177(6) Uani 1 1 d G
C45 C 0.8589(11) 0.4955(7) 0.4160(4) 0.179(11) Uani 1 1 d G
H45A H 0.9388 0.5091 0.4204 0.215 Uiso 1 1 calc R
H45B H 0.8250 0.5105 0.3822 0.215 Uiso 1 1 calc R
C46 C 0.8444(12) 0.4100(6) 0.4240(5) 0.154(8) Uani 1 1 d G
H46A H 0.9174 0.3829 0.4322 0.185 Uiso 1 1 calc R
H46B H 0.8036 0.3843 0.3940 0.185 Uiso 1 1 calc R
C47 C 0.7831(12) 0.4013(4) 0.4636(4) 0.168(9) Uani 1 1 d G
H47A H 0.7131 0.3714 0.4524 0.202 Uiso 1 1 calc R
H47B H 0.8270 0.3700 0.4907 0.202 Uiso 1 1 calc R
C48 C 0.7597(10) 0.4814(6) 0.4801(4) 0.112(5) Uani 1 1 d G
H48A H 0.7925 0.4883 0.5150 0.135 Uiso 1 1 calc R
H48B H 0.6787 0.4897 0.4767 0.135 Uiso 1 1 calc R
O3 O 0.5008(12) 0.5735(10) 0.4538(3) 0.226(9) Uani 1 1 d G
C49 C 0.5004(16) 0.6334(8) 0.4159(6) 0.38(3) Uani 1 1 d G
H49A H 0.4744 0.6866 0.4267 0.455 Uiso 1 1 calc R
H49B H 0.5762 0.6407 0.4084 0.455 Uiso 1 1 calc R
C50 C 0.4276(14) 0.6052(11) 0.3733(4) 0.197(12) Uani 1 1 d G
H50A H 0.4688 0.5991 0.3455 0.237 Uiso 1 1 calc R
H50B H 0.3670 0.6450 0.3638 0.237 Uiso 1 1 calc R
C51 C 0.3830(12) 0.5280(9) 0.3848(4) 0.167(8) Uani 1 1 d G
H51A H 0.3012 0.5311 0.3808 0.200 Uiso 1 1 calc R
H51B H 0.4030 0.4852 0.3625 0.200 Uiso 1 1 calc R
C52 C 0.4282(12) 0.5084(8) 0.4345(5) 0.235(16) Uani 1 1 d G
H52A H 0.4698 0.4563 0.4358 0.282 Uiso 1 1 calc R
H52B H 0.3679 0.5022 0.4541 0.282 Uiso 1 1 calc R

loop_
_atom_site_aniso_label
_atom_site_aniso_U_11
_atom_site_aniso_U_22
_atom_site_aniso_U_33
_atom_site_aniso_U_23
_atom_site_aniso_U_13
_atom_site_aniso_U_12
U1 0.02316(13) 0.02582(12) 0.04288(17) 0.00539(10) 0.00845(10) 0.00118(10)
U2 0.04946(19) 0.02550(12) 0.03042(15) 0.00103(10) -0.00337(12) -0.00487(11)
Li 0.39(6) 0.100(19) 0.12(2) -0.034(17) 0.10(3) -0.09(3)
Cl1 0.0431(12) 0.0286(9) 0.114(2) 0.0132(10) 0.0296(12) -0.0011(8)
Cl2 0.0583(14) 0.0722(14) 0.0435(12) 0.0144(10) 0.0237(10) 0.0161(11)
Cl3 0.0889(19) 0.0671(14) 0.0447(13) -0.0060(11) 0.0222(13) -0.0089(13)
Cl4 0.095(2) 0.0395(11) 0.0594(15) 0.0059(10) -0.0176(13) 0.0059(11)
N1 0.048(4) 0.024(3) 0.049(4) -0.002(3) -0.009(3) -0.005(3)
N2 0.023(3) 0.027(3) 0.062(5) 0.001(3) -0.006(3) 0.002(2)
N3 0.023(3) 0.033(3) 0.022(3) 0.002(2) 0.003(2) -0.001(2)
N4 0.039(3) 0.025(3) 0.027(3) 0.000(2) 0.012(3) -0.002(2)
C1 0.051(5) 0.023(3) 0.042(5) -0.006(3) -0.009(4) -0.010(3)
C2 0.096(8) 0.035(4) 0.032(5) 0.001(3) -0.008(5) -0.010(5)
C3 0.108(9) 0.029(4) 0.044(6) -0.001(4) -0.045(5) -0.005(5)
C4 0.044(5) 0.028(3) 0.067(6) -0.009(4) -0.031(4) 0.001(3)
C5 0.059(7) 0.036(5) 0.175(13) -0.011(6) -0.037(7) -0.015(4)
C6 0.119(13) 0.107(11) 0.37(3) 0.117(15) -0.148(16) -0.073(10)
C7 0.045(6) 0.113(10) 0.140(12) 0.058(9) -0.047(7) -0.031(6)
C8 0.042(7) 0.111(11) 0.33(3) 0.116(14) -0.053(11) -0.031(7)
C9 0.081(9) 0.049(6) 0.225(17) -0.014(8) -0.105(10) 0.015(6)
C10 0.060(6) 0.028(4) 0.098(8) -0.016(4) -0.034(6) -0.003(4)
C11 0.020(4) 0.025(3) 0.101(8) 0.003(4) 0.005(4) 0.002(3)
C12 0.022(4) 0.030(4) 0.138(10) -0.003(5) 0.014(5) 0.000(3)
C13 0.028(4) 0.033(4) 0.091(7) 0.009(4) 0.024(4) 0.005(3)
C14 0.023(4) 0.031(3) 0.063(6) 0.009(3) 0.007(3) 0.005(3)
C15 0.030(4) 0.042(4) 0.049(5) -0.001(3) 0.017(3) -0.001(3)
C16 0.044(5) 0.057(5) 0.061(6) -0.002(4) 0.021(4) 0.000(4)
C17 0.044(5) 0.056(5) 0.110(9) -0.020(5) 0.038(6) 0.007(4)
C18 0.036(5) 0.048(5) 0.113(9) -0.006(5) 0.006(5) 0.018(4)
C19 0.032(4) 0.031(4) 0.070(6) -0.002(4) -0.010(4) 0.006(3)
C20 0.028(4) 0.030(3) 0.054(5) 0.002(3) 0.002(3) 0.004(3)
C21 0.024(4) 0.023(3) 0.038(4) -0.004(3) 0.001(3) -0.006(2)
C22 0.037(4) 0.026(3) 0.037(4) 0.002(3) 0.004(3) -0.005(3)
C23 0.039(4) 0.034(3) 0.034(4) -0.005(3) 0.010(3) -0.011(3)
C24 0.024(3) 0.034(3) 0.026(4) -0.002(3) 0.004(3) -0.003(3)
C25 0.026(4) 0.048(4) 0.045(5) -0.010(3) 0.017(3) -0.001(3)
C26 0.024(4) 0.067(5) 0.073(7) -0.008(5) 0.022(4) 0.004(4)
C27 0.030(5) 0.082(6) 0.061(6) -0.001(5) 0.004(4) 0.006(4)
C28 0.031(4) 0.068(5) 0.039(5) -0.010(4) -0.003(4) 0.006(4)
C29 0.024(4) 0.050(4) 0.034(4) -0.009(3) 0.008(3) -0.002(3)
C30 0.027(4) 0.031(3) 0.035(4) -0.005(3) 0.007(3) -0.002(3)
C31 0.022(3) 0.031(3) 0.029(4) -0.003(3) 0.004(3) 0.004(3)
C32 0.024(4) 0.038(4) 0.030(4) 0.004(3) 0.007(3) 0.006(3)
C33 0.021(3) 0.026(3) 0.042(4) 0.001(3) 0.009(3) 0.002(3)
C34 0.030(4) 0.028(3) 0.028(4) 0.001(3) 0.002(3) 0.001(3)
C35 0.068(6) 0.045(4) 0.036(5) -0.006(3) 0.018(4) -0.012(4)
C36 0.068(6) 0.053(5) 0.052(6) -0.006(4) 0.031(5) -0.002(4)
C37 0.076(7) 0.048(5) 0.042(5) -0.003(4) 0.018(5) 0.013(4)
C38 0.060(5) 0.025(3) 0.050(5) 0.000(3) 0.009(4) -0.004(3)
C39 0.050(5) 0.032(4) 0.043(5) 0.001(3) 0.005(4) -0.008(3)
C40 0.041(4) 0.036(4) 0.031(4) 0.004(3) 0.007(3) -0.005(3)
O1 0.183(12) 0.106(8) 0.145(11) -0.019(8) -0.023(9) -0.012(8)
C41 0.28(2) 0.074(9) 0.21(2) -0.015(11) 0.21(2) -0.015(12)
C42 0.60(7) 0.17(3) 0.59(7) -0.02(3) 0.51(7) 0.04(4)
C43 0.48(5) 0.090(14) 0.35(4) -0.09(2) 0.23(4) 0.01(2)
C44 0.38(4) 0.077(10) 0.094(12) -0.006(9) -0.081(17) -0.025(16)
O2 0.226(15) 0.070(6) 0.264(17) 0.000(8) 0.127(13) 0.038(8)
C45 0.36(3) 0.094(11) 0.094(13) -0.004(10) 0.066(17) -0.063(16)
C46 0.173(18) 0.100(11) 0.21(2) -0.075(13) 0.100(17) -0.021(11)
C47 0.32(3) 0.063(8) 0.122(15) 0.009(9) 0.036(16) 0.006(13)
C48 0.162(14) 0.097(9) 0.096(10) -0.040(8) 0.077(10) -0.054(10)
O3 0.34(2) 0.26(2) 0.073(8) 0.012(10) 0.014(11) -0.078(17)
C49 0.53(7) 0.26(4) 0.28(4) 0.14(3) -0.15(4) -0.19(4)
C50 0.20(2) 0.27(3) 0.110(15) 0.107(17) -0.025(14) -0.10(2)
C51 0.22(2) 0.17(2) 0.117(16) -0.005(14) 0.043(16) -0.041(18)
C52 0.21(2) 0.194(19) 0.24(2) 0.153(18) -0.161(19) -0.143(17)

loop_
_atom_type_symbol
_atom_type_description
_atom_type_scat_dispersion_real
_atom_type_scat_dispersion_imag
_atom_type_scat_source
C C 0.0033 0.0016 'International Tables Vol C Tables 4.2.6.8 and 6.1.1.4'
H H 0.0000 0.0000 'International Tables Vol C Tables 4.2.6.8 and 6.1.1.4'
Li Li -0.0003 0.0001 'International Tables Vol C Tables 4.2.6.8 and 6.1.1.4'
N N 0.0061 0.0033 'International Tables Vol C Tables 4.2.6.8 and 6.1.1.4'
Cl Cl 0.1484 0.1585 'International Tables Vol C Tables 4.2.6.8 and 6.1.1.4'
U U -9.6767 9.6646 'International Tables Vol C Tables 4.2.6.8 and 6.1.1.4'
O O 0.0106 0.0060 'International Tables Vol C Tables 4.2.6.8 and 6.1.1.4'

loop_
_geom_angle_atom_site_label_1
_geom_angle_atom_site_label_2
_geom_angle_atom_site_label_3
_geom_angle
N3 U1 N1 102.37(17)
N3 U1 Cl1 170.93(13)
N1 U1 Cl1 86.70(14)
N3 U1 Cl2 84.01(13)
N1 U1 Cl2 173.57(14)
Cl1 U1 Cl2 86.92(8)
N3 U1 N4 67.09(16)
N1 U1 N4 67.3(2)
Cl1 U1 N4 117.47(12)
Cl2 U1 N4 116.66(14)
N3 U1 N2 66.67(17)
N1 U1 N2 66.22(19)
Cl1 U1 N2 117.96(13)
Cl2 U1 N2 116.42(15)
N4 U1 N2 102.16(18)
N3 U1 C14 59.52(19)
N1 U1 C14 95.3(2)
Cl1 U1 C14 120.16(15)
Cl2 U1 C14 87.20(18)
N4 U1 C14 118.14(19)
N2 U1 C14 29.2(2)
N3 U1 C34 96.15(18)
N1 U1 C34 60.0(2)
Cl1 U1 C34 88.42(14)
Cl2 U1 C34 120.59(15)
N4 U1 C34 29.12(16)
N2 U1 C34 117.7(2)
C14 U1 C34 142.4(2)
N3 U1 C31 59.05(17)
N1 U1 C31 96.1(2)
Cl1 U1 C31 120.63(14)
Cl2 U1 C31 87.81(15)
N4 U1 C31 28.89(18)
N2 U1 C31 117.08(19)
C14 U1 C31 118.55(19)
C34 U1 C31 46.42(19)
N3 U1 C33 105.38(18)
N1 U1 C33 85.0(2)
Cl1 U1 C33 75.18(14)
Cl2 U1 C33 94.17(15)
N4 U1 C33 48.01(17)
N2 U1 C33 146.3(2)
C14 U1 C33 164.7(2)
C34 U1 C33 28.54(19)
C31 U1 C33 46.36(18)
N3 U1 C11 95.17(18)
N1 U1 C11 57.4(2)
Cl1 U1 C11 89.65(15)
Cl2 U1 C11 121.8(2)
N4 U1 C11 116.1(2)
N2 U1 C11 28.51(18)
C14 U1 C11 46.5(2)
C34 U1 C11 117.3(2)
C31 U1 C11 140.0(2)
C33 U1 C11 140.4(2)
N3 U1 C13 84.34(19)
N1 U1 C13 104.1(3)
Cl1 U1 C13 93.46(15)
Cl2 U1 C13 75.5(2)
N4 U1 C13 146.31(19)
N2 U1 C13 47.8(2)
C14 U1 C13 28.2(2)
C34 U1 C13 163.9(2)
C31 U1 C13 141.3(2)
C33 U1 C13 165.2(2)
C11 U1 C13 46.7(3)
N3 U2 N4 66.47(16)
N3 U2 N1 99.56(18)
N4 U2 N1 66.61(18)
N3 U2 N2 65.96(18)
N4 U2 N2 102.39(17)
N1 U2 N2 65.49(19)
N3 U2 Cl3 118.46(13)
N4 U2 Cl3 87.02(13)
N1 U2 Cl3 119.82(16)
N2 U2 Cl3 170.58(13)
N3 U2 Cl4 119.52(12)
N4 U2 Cl4 170.04(13)
N1 U2 Cl4 117.81(15)
N2 U2 Cl4 87.53(14)
Cl3 U2 Cl4 83.08(9)
N3 U2 C24 29.33(17)
N4 U2 C24 59.44(18)
N1 U2 C24 116.35(19)
N2 U2 C24 95.15(19)
Cl3 U2 C24 89.17(15)
Cl4 U2 C24 121.22(14)
N3 U2 C4 116.2(2)
N4 U2 C4 95.7(2)
N1 U2 C4 29.3(2)
N2 U2 C4 59.0(3)
Cl3 U2 C4 121.1(2)
Cl4 U2 C4 88.56(17)
C24 U2 C4 141.1(2)
N3 U2 C21 28.97(17)
N4 U2 C21 95.37(18)
N1 U2 C21 114.8(2)
N2 U2 C21 58.20(18)
Cl3 U2 C21 121.04(14)
Cl4 U2 C21 90.64(14)
C24 U2 C21 46.05(19)
C4 U2 C21 117.2(3)
N3 U2 C1 114.97(19)
N4 U2 C1 58.07(19)
N1 U2 C1 29.3(2)
N2 U2 C1 94.8(2)
Cl3 U2 C1 90.64(18)
Cl4 U2 C1 120.82(16)
C24 U2 C1 117.4(2)
C4 U2 C1 46.3(2)
C21 U2 C1 138.9(2)
N3 U2 C3 143.8(2)
N4 U2 C3 103.8(2)
N1 U2 C3 47.6(2)
N2 U2 C3 83.7(3)
Cl3 U2 C3 94.6(2)
Cl4 U2 C3 76.09(17)
C24 U2 C3 162.6(2)
C4 U2 C3 27.7(3)
C21 U2 C3 140.4(3)
C1 U2 C3 45.7(2)
N3 U2 C23 47.86(18)
N4 U2 C23 84.12(19)
N1 U2 C23 144.26(19)
N2 U2 C23 103.81(19)
Cl3 U2 C23 76.37(15)
Cl4 U2 C23 94.51(15)
C24 U2 C23 28.06(19)
C4 U2 C23 162.5(3)
C21 U2 C23 45.65(19)
C1 U2 C23 140.8(2)
C3 U2 C23 167.9(2)
O2 Li O1 114.1(15)
O2 Li Cl4 110.8(17)
O1 Li Cl4 121.6(19)
O2 Li Cl3 118(2)
O1 Li Cl3 97.9(15)
Cl4 Li Cl3 91.9(10)
O2 Li C45 25.8(6)
O1 Li C45 133.7(14)
Cl4 Li C45 85.0(11)
Cl3 Li C45 120.0(15)
O2 Li U2 120.5(14)
O1 Li U2 124.1(11)
Cl4 Li U2 46.3(5)
Cl3 Li U2 46.2(5)
C45 Li U2 101.9(9)
Li Cl3 U2 90.5(9)
Li Cl4 U2 93.4(11)
C1 N1 C4 105.1(7)
C1 N1 U1 121.1(5)
C4 N1 U1 124.9(6)
C1 N1 U2 81.7(4)
C4 N1 U2 80.1(4)
U1 N1 U2 78.72(16)
C11 N2 C14 107.8(7)
C11 N2 U1 82.6(4)
C14 N2 U1 79.1(4)
C11 N2 U2 120.5(5)
C14 N2 U2 122.2(4)
U1 N2 U2 77.61(15)
C24 N3 C21 105.2(5)
C24 N3 U1 123.9(4)
C21 N3 U1 123.1(4)
C24 N3 U2 80.8(4)
C21 N3 U2 82.2(4)
U1 N3 U2 79.32(15)
C34 N4 C31 106.6(5)
C34 N4 U2 122.5(4)
C31 N4 U2 121.2(4)
C34 N4 U1 79.9(4)
C31 N4 U1 81.3(4)
U2 N4 U1 77.84(15)
N1 C1 C2 109.8(8)
N1 C1 C40 115.4(7)
C2 C1 C40 134.4(9)
N1 C1 U2 69.0(3)
C2 C1 U2 80.0(4)
C40 C1 U2 121.5(5)
C1 C2 C3 107.4(9)
C1 C2 U2 72.7(4)
C3 C2 U2 75.3(5)
C4 C3 C2 107.0(8)
C4 C3 U2 71.5(4)
C2 C3 U2 76.8(5)
N1 C4 C3 110.2(9)
N1 C4 C10 114.6(9)
C3 C4 C10 134.7(8)
N1 C4 U2 70.7(4)
C3 C4 U2 80.8(5)
C10 C4 U2 120.3(5)
C6 C5 C10 120.1(11)
C5 C6 C7 121.4(13)
C6 C7 C8 110.3(10)
C9 C8 C7 118.2(14)
C8 C9 C10 123.0(13)
C4 C10 C11 104.4(7)
C4 C10 C5 109.4(8)
C11 C10 C5 112.6(10)
C4 C10 C9 112.3(11)
C11 C10 C9 109.1(9)
C5 C10 C9 109.1(8)
N2 C11 C12 108.1(8)
N2 C11 C10 115.6(8)
C12 C11 C10 136.2(8)
N2 C11 U1 68.9(4)
C12 C11 U1 76.7(5)
C10 C11 U1 121.1(6)
C11 C12 C13 108.5(7)
C11 C12 U1 75.6(5)
C13 C12 U1 75.4(4)
C14 C13 C12 105.5(8)
C14 C13 U1 72.6(4)
C12 C13 U1 75.9(4)
N2 C14 C13 109.5(7)
N2 C14 C20 114.6(6)
C13 C14 C20 135.6(8)
N2 C14 U1 71.6(4)
C13 C14 U1 79.2(4)
C20 C14 U1 119.6(5)
C20 C15 C16 113.8(7)
C17 C16 C15 112.4(7)
C16 C17 C18 110.8(7)
C19 C18 C17 112.0(8)
C18 C19 C20 112.4(7)
C21 C20 C14 104.2(6)
C21 C20 C15 107.9(6)
C14 C20 C15 113.6(6)
C21 C20 C19 111.4(6)
C14 C20 C19 109.6(6)
C15 C20 C19 109.9(6)
C22 C21 N3 111.1(6)
C22 C21 C20 134.0(6)
N3 C21 C20 114.5(5)
C22 C21 U2 80.4(4)
N3 C21 U2 68.8(3)
C20 C21 U2 121.4(4)
C21 C22 C23 106.6(6)
C21 C22 U2 72.1(4)
C23 C22 U2 76.0(4)
C24 C23 C22 106.4(6)
C24 C23 U2 70.7(4)
C22 C23 U2 76.0(4)
N3 C24 C23 110.1(6)
N3 C24 C30 115.7(5)
C23 C24 C30 133.7(6)
N3 C24 U2 69.9(3)
C23 C24 U2 81.2(4)
C30 C24 U2 120.6(4)
C30 C25 C26 111.5(6)
C27 C26 C25 110.8(7)
C28 C27 C26 109.3(7)
C29 C28 C27 111.9(7)
C28 C29 C30 114.1(6)
C24 C30 C31 103.2(5)
C24 C30 C29 109.6(5)
C31 C30 C29 113.8(6)
C24 C30 C25 110.2(6)
C31 C30 C25 110.5(5)
C29 C30 C25 109.4(6)
C32 C31 N4 110.4(6)
C32 C31 C30 133.6(6)
N4 C31 C30 115.9(6)
C32 C31 U1 78.3(4)
N4 C31 U1 69.8(3)
C30 C31 U1 120.3(4)
C31 C32 C33 106.7(6)
C31 C32 U1 74.1(4)
C33 C32 U1 74.7(4)
C34 C33 C32 106.6(6)
C34 C33 U1 73.3(4)
C32 C33 U1 76.6(4)
N4 C34 C33 109.0(6)
N4 C34 C40 115.7(6)
C33 C34 C40 135.2(6)
N4 C34 U1 71.0(4)
C33 C34 U1 78.2(4)
C40 C34 U1 119.1(5)
C40 C35 C36 112.0(6)
C37 C36 C35 111.0(8)
C36 C37 C38 110.6(6)
C39 C38 C37 111.3(6)
C38 C39 C40 113.2(6)
C1 C40 C34 104.5(6)
C1 C40 C35 109.6(6)
C34 C40 C35 110.9(6)
C1 C40 C39 108.7(6)
C34 C40 C39 113.7(6)
C35 C40 C39 109.3(6)
C44 O1 C41 108.0
C44 O1 Li 118.6(10)
C41 O1 Li 103.5(15)
C42 C41 O1 108.0
C41 C42 C43 108.0
C44 C43 C42 108.0
C43 C44 O1 108.0
C45 O2 C48 108.0
C45 O2 Li 120.8(14)
C48 O2 Li 124.9(12)
O2 C45 C46 108.0
O2 C45 Li 33.4(9)
C46 C45 Li 136.6(7)
C45 C46 C47 108.0
C48 C47 C46 108.0
C47 C48 O2 108.0
C52 O3 C49 108.0
C50 C49 O3 108.0
C49 C50 C51 108.0
C52 C51 C50 108.0
C51 C52 O3 108.0

loop_
_geom_bond_atom_site_label_1
_geom_bond_atom_site_label_2
_geom_bond_distance
U1 N3 2.610(5)
U1 N1 2.626(7)
U1 Cl1 2.6403(18)
U1 Cl2 2.655(2)
U1 N4 2.682(5)
U1 N2 2.685(6)
U1 C14 2.779(7)
U1 C34 2.792(7)
U1 C31 2.825(6)
U1 C33 2.853(6)
U1 C11 2.854(8)
U1 C13 2.861(7)
U2 N3 2.662(5)
U2 N4 2.674(6)
U2 N1 2.680(6)
U2 N2 2.684(6)
U2 Cl3 2.701(2)
U2 Cl4 2.710(2)
U2 C24 2.799(7)
U2 C4 2.797(7)
U2 C21 2.829(7)
U2 C1 2.841(7)
U2 C3 2.911(8)
U2 C23 2.932(7)
Li O2 1.80(3)
Li O1 2.11(3)
Li Cl4 2.43(4)
Li Cl3 2.57(5)
Li C45 2.80(3)
N1 C1 1.405(10)
N1 C4 1.389(10)
N2 C11 1.374(9)
N2 C14 1.382(10)
N3 C24 1.389(8)
N3 C21 1.383(8)
N4 C34 1.381(8)
N4 C31 1.381(9)
C1 C2 1.366(11)
C1 C40 1.479(10)
C2 C3 1.410(14)
C3 C4 1.373(14)
C4 C10 1.471(14)
C5 C6 1.290(17)
C5 C10 1.545(11)
C6 C7 1.500(16)
C7 C8 1.526(17)
C8 C9 1.265(16)
C9 C10 1.550(13)
C10 C11 1.489(14)
C11 C12 1.369(14)
C12 C13 1.424(13)
C13 C14 1.378(10)
C14 C20 1.503(10)
C15 C20 1.528(11)
C15 C16 1.551(10)
C16 C17 1.506(13)
C17 C18 1.537(14)
C18 C19 1.512(12)
C19 C20 1.563(10)
C20 C21 1.490(10)
C21 C22 1.376(9)
C22 C23 1.415(10)
C23 C24 1.395(9)
C24 C30 1.506(9)
C25 C30 1.548(9)
C25 C26 1.522(11)
C26 C27 1.527(12)
C27 C28 1.526(11)
C28 C29 1.505(10)
C29 C30 1.534(10)
C30 C31 1.514(9)
C31 C32 1.363(9)
C32 C33 1.423(9)
C33 C34 1.393(9)
C34 C40 1.492(10)
C35 C40 1.549(10)
C35 C36 1.533(12)
C36 C37 1.511(12)
C37 C38 1.528(12)
C38 C39 1.527(11)
C39 C40 1.545(9)
O1 C44 1.4200
O1 C41 1.4200
C41 C42 1.4200
C42 C43 1.4200
C43 C44 1.4200
O2 C45 1.4200
O2 C48 1.4200
C45 C46 1.4200
C46 C47 1.4200
C47 C48 1.4200
O3 C52 1.4200
O3 C49 1.4200
C49 C50 1.4200
C50 C51 1.4200
C51 C52 1.4200
